data_7158032
loop_
_publ_author_name
'Warghude, Prakash K.'
'Sabale, Abhijeet S.'
'Dixit, Ruchi'
'Vanka, Kumar'
'Bhat, Ramakrishna G.'

_publ_section_title
;
 An easy and practical approach to access multifunctional cylcopentadiene-
 and cyclopentene-spirooxindoles <i>via</i> [3 + 2] annulation.
;
_journal_issue 19
_journal_name_full 'Organic &amp; biomolecular chemistry'
_journal_page_first 4338
_journal_page_last 4345
_journal_paper_doi 10.1039/d1ob00514f
_journal_volume 19
_journal_year 2021
_chemical_formula_moiety 'C28 H21 N O5 S'
_chemical_formula_sum 'C28 H21 N O5 S'
_chemical_formula_weight 483.52
_chemical_melting_point 493.0(10)
_space_group_crystal_system triclinic
_space_group_IT_number 2
_space_group_name_Hall '-P 1'
_space_group_name_H-M_alt 'P -1'
_atom_sites_solution_hydrogens geom
_audit_creation_method SHELXL-2014/7
_audit_update_record
;
2021-03-03 deposited with the CCDC.	2021-04-20 downloaded from the CCDC.
;
_cell_angle_alpha 79.844(2)
_cell_angle_beta 79.371(2)
_cell_angle_gamma 84.323(2)
_cell_formula_units_Z 2
_cell_length_a 9.9440(6)
_cell_length_b 10.1014(5)
_cell_length_c 11.6132(6)
_cell_measurement_reflns_used 4654
_cell_measurement_temperature 100(2)
_cell_measurement_theta_max 28.34
_cell_measurement_theta_min 2.51
_cell_volume 1125.89(11)
_computing_cell_refinement 'Bruker SAINT'
_computing_data_collection 'Bruker APEX2'
_computing_data_reduction 'Bruker SAINT'
_computing_molecular_graphics 'Bruker SHELXTL'
_computing_publication_material 'Bruker SHELXTL'
_computing_structure_refinement 'SHELXL-2014/7 (Sheldrick, 2014)'
_computing_structure_solution 'SHELXS-97 (Sheldrick 2008)'
_diffrn_ambient_temperature 100(2)
_diffrn_measured_fraction_theta_full 0.976
_diffrn_measured_fraction_theta_max 0.962
_diffrn_measurement_device_type 'Bruker APEX-II CCD'
_diffrn_measurement_method 'Omega and phi scans'
_diffrn_radiation_type MoK\a
_diffrn_radiation_wavelength 0.71073
_diffrn_reflns_av_R_equivalents 0.0302
_diffrn_reflns_av_unetI/netI 0.0583
_diffrn_reflns_Laue_measured_fraction_full 0.976
_diffrn_reflns_Laue_measured_fraction_max 0.962
_diffrn_reflns_limit_h_max 13
_diffrn_reflns_limit_h_min -13
_diffrn_reflns_limit_k_max 13
_diffrn_reflns_limit_k_min -13
_diffrn_reflns_limit_l_max 12
_diffrn_reflns_limit_l_min -15
_diffrn_reflns_number 10400
_diffrn_reflns_point_group_measured_fraction_full 0.976
_diffrn_reflns_point_group_measured_fraction_max 0.962
_diffrn_reflns_theta_full 25.242
_diffrn_reflns_theta_max 28.388
_diffrn_reflns_theta_min 2.053
_diffrn_source 'fine-focus sealed tube'
_exptl_absorpt_coefficient_mu 0.186
_exptl_absorpt_correction_T_max 0.7457
_exptl_absorpt_correction_T_min 0.6099
_exptl_absorpt_correction_type multi-scan
_exptl_absorpt_process_details SADABS
_exptl_crystal_colour Yellow
_exptl_crystal_density_diffrn 1.426
_exptl_crystal_density_method 'not measured'
_exptl_crystal_description needle
_exptl_crystal_F_000 504
_exptl_crystal_recrystallization_method 'Re-crystallisation from solvent: Chloroform-Hexane'
_exptl_crystal_size_max 0.15
_exptl_crystal_size_mid 0.13
_exptl_crystal_size_min 0.09
_refine_diff_density_max 0.413
_refine_diff_density_min -0.413
_refine_diff_density_rms 0.073
_refine_ls_extinction_method none
_refine_ls_goodness_of_fit_ref 0.910
_refine_ls_hydrogen_treatment constr
_refine_ls_matrix_type full
_refine_ls_number_parameters 319
_refine_ls_number_reflns 5434
_refine_ls_number_restraints 0
_refine_ls_restrained_S_all 0.910
_refine_ls_R_factor_all 0.0768
_refine_ls_R_factor_gt 0.0503
_refine_ls_shift/su_max 0.000
_refine_ls_shift/su_mean 0.000
_refine_ls_structure_factor_coef Fsqd
_refine_ls_weighting_details 'w=1/[\s^2^(Fo^2^)+(0.1000P)^2^+0.9188P] where P=(Fo^2^+2Fc^2^)/3'
_refine_ls_weighting_scheme calc
_refine_ls_wR_factor_gt 0.1314
_refine_ls_wR_factor_ref 0.1532
_reflns_Friedel_coverage 0.000
_reflns_number_gt 4166
_reflns_number_total 5434
_reflns_threshold_expression 'I > 2\s(I)'
_cod_data_source_file d1ob00514f2.cif
_cod_data_source_block TRI111_a
_cod_depositor_comments
;
The following automatic conversions were performed:

data item '_chemical_melting_point' value '492-494' was changed to
'493.0(10)' -- the average value was taken and precision was
estimated.

Automatic conversion script
Id: cif_fix_values 7556 2019-12-06 15:28:31Z antanas 

 Adding full bibliography for 7158031--7158034.cif.
;
_cod_database_code 7158032
_shelx_shelxl_version_number 2014/7
_shelx_space_group_comment
;
The symmetry employed for this shelxl refinement is uniquely defined
by the following loop, which should always be used as a source of
symmetry information in preference to the above space-group names.
They are only intended as comments.
;

loop_
_space_group_symop_operation_xyz
'x, y, z'
'-x, -y, -z'

loop_
_atom_site_label
_atom_site_type_symbol
_atom_site_fract_x
_atom_site_fract_y
_atom_site_fract_z
_atom_site_U_iso_or_equiv
_atom_site_adp_type
_atom_site_occupancy
_atom_site_site_symmetry_order
_atom_site_calc_flag
_atom_site_refinement_flags_posn
_atom_site_refinement_flags_adp
_atom_site_refinement_flags_occupancy
_atom_site_disorder_assembly
_atom_site_disorder_group
S001 S 0.91874(5) 0.34029(5) 0.35083(4) 0.01199(14) Uani 1 1 d . . . . .
O002 O 0.59212(16) -0.03216(14) 0.21415(13) 0.0153(3) Uani 1 1 d . . . . .
O003 O 0.52990(15) 0.45413(15) 0.37945(13) 0.0141(3) Uani 1 1 d . . . . .
O004 O 0.46803(15) 0.26306(15) 0.25223(13) 0.0145(3) Uani 1 1 d . . . . .
H004 H 0.4563 0.3165 0.2993 0.022 Uiso 1 1 calc R U . . .
O005 O 0.89401(16) 0.08516(15) 0.22300(13) 0.0167(3) Uani 1 1 d . . . . .
O006 O 0.62054(19) 0.13628(16) 0.06007(14) 0.0226(4) Uani 1 1 d . . . . .
N007 N 0.90908(19) 0.25977(18) 0.06577(15) 0.0138(4) Uani 1 1 d . . . . .
C008 C 0.7181(2) 0.3979(2) 0.12095(17) 0.0113(4) Uani 1 1 d . . . . .
C009 C 0.6546(2) 0.4458(2) 0.37043(17) 0.0110(4) Uani 1 1 d . . . . .
C00A C 0.8519(2) 0.1939(2) 0.17400(18) 0.0121(4) Uani 1 1 d . . . . .
C00B C 0.7226(2) 0.2808(2) 0.22170(18) 0.0106(4) Uani 1 1 d . . . . .
C00C C 0.6847(2) 0.1915(2) 0.43180(18) 0.0118(4) Uani 1 1 d . . . . .
C00D C 0.7103(2) 0.1610(2) 0.55560(18) 0.0122(4) Uani 1 1 d . . . . .
C00E C 0.6252(2) 0.5069(2) 0.10101(18) 0.0133(4) Uani 1 1 d . . . . .
H00E H 0.5488 0.5206 0.1584 0.016 Uiso 1 1 calc R U . . .
C00F C 0.7407(2) 0.5523(2) 0.37653(17) 0.0113(4) Uani 1 1 d . . . . .
C00G C 0.8317(2) 0.3797(2) 0.03225(18) 0.0132(4) Uani 1 1 d . . . . .
C00H C 0.7407(2) 0.3138(2) 0.34547(18) 0.0109(4) Uani 1 1 d . . . . .
C00I C 0.6049(2) 0.0957(2) 0.16527(18) 0.0128(4) Uani 1 1 d . . . . .
C00J C 0.5975(2) 0.1894(2) 0.25604(18) 0.0113(4) Uani 1 1 d . . . . .
C00K C 0.6095(2) 0.1248(2) 0.38093(18) 0.0122(4) Uani 1 1 d . . . . .
H00K H 0.5684 0.0461 0.4188 0.015 Uiso 1 1 calc R U . . .
C00L C 0.8796(2) 0.5098(2) 0.36682(17) 0.0123(4) Uani 1 1 d . . . . .
C00M C 0.9764(2) 0.6004(2) 0.36792(19) 0.0153(4) Uani 1 1 d . . . . .
H00M H 1.0688 0.5722 0.3642 0.018 Uiso 1 1 calc R U . . .
C00N C 0.6945(2) 0.2612(2) 0.62684(19) 0.0145(4) Uani 1 1 d . . . . .
H00N H 0.6687 0.3495 0.5960 0.017 Uiso 1 1 calc R U . . .
C00O C 0.7927(2) 0.7770(2) 0.38147(19) 0.0177(5) Uani 1 1 d . . . . .
H00O H 0.7653 0.8674 0.3834 0.021 Uiso 1 1 calc R U . . .
C00P C 0.6960(2) 0.6862(2) 0.38546(19) 0.0154(4) Uani 1 1 d . . . . .
H00P H 0.6031 0.7137 0.3939 0.018 Uiso 1 1 calc R U . . .
C00Q C 0.7170(2) 0.2299(2) 0.74349(19) 0.0172(5) Uani 1 1 d . . . . .
H00Q H 0.7051 0.2969 0.7907 0.021 Uiso 1 1 calc R U . . .
C00R C 0.8567(2) 0.4684(2) -0.07315(19) 0.0183(5) Uani 1 1 d . . . . .
H00R H 0.9343 0.4561 -0.1297 0.022 Uiso 1 1 calc R U . . .
C00S C 0.6467(2) 0.5968(2) -0.00631(19) 0.0169(5) Uani 1 1 d . . . . .
H00S H 0.5839 0.6698 -0.0204 0.020 Uiso 1 1 calc R U . . .
C00T C 0.9312(2) 0.7338(2) 0.37465(19) 0.0178(5) Uani 1 1 d . . . . .
H00T H 0.9946 0.7957 0.3746 0.021 Uiso 1 1 calc R U . . .
C00U C 0.7572(2) 0.0987(2) 0.78960(19) 0.0197(5) Uani 1 1 d . . . . .
H00U H 0.7728 0.0781 0.8675 0.024 Uiso 1 1 calc R U . . .
C00V C 0.7499(3) 0.0299(2) 0.6034(2) 0.0195(5) Uani 1 1 d . . . . .
H00V H 0.7605 -0.0379 0.5570 0.023 Uiso 1 1 calc R U . . .
C00W C 1.0274(2) 0.2061(2) -0.0093(2) 0.0198(5) Uani 1 1 d . . . . .
H00A H 1.0654 0.1253 0.0334 0.030 Uiso 1 1 calc R U . . .
H00B H 1.0952 0.2716 -0.0321 0.030 Uiso 1 1 calc R U . . .
H00C H 1.0001 0.1860 -0.0791 0.030 Uiso 1 1 calc R U . . .
C00X C 0.7609(3) 0.5773(2) -0.0914(2) 0.0187(5) Uani 1 1 d . . . . .
H00X H 0.7740 0.6379 -0.1620 0.022 Uiso 1 1 calc R U . . .
C00Y C 0.7740(3) -0.0013(2) 0.7197(2) 0.0227(5) Uani 1 1 d . . . . .
H00Y H 0.8014 -0.0891 0.7504 0.027 Uiso 1 1 calc R U . . .
C00Z C 0.6030(3) -0.1247(2) 0.1301(2) 0.0195(5) Uani 1 1 d . . . . .
H00D H 0.5296 -0.1030 0.0852 0.029 Uiso 1 1 calc R U . . .
H00F H 0.5974 -0.2153 0.1722 0.029 Uiso 1 1 calc R U . . .
H00G H 0.6893 -0.1171 0.0772 0.029 Uiso 1 1 calc R U . . .

loop_
_atom_site_aniso_label
_atom_site_aniso_U_11
_atom_site_aniso_U_22
_atom_site_aniso_U_33
_atom_site_aniso_U_23
_atom_site_aniso_U_13
_atom_site_aniso_U_12
S001 0.0106(3) 0.0121(3) 0.0141(3) -0.00286(19) -0.00382(19) -0.00033(19)
O002 0.0222(9) 0.0110(7) 0.0143(7) -0.0040(6) -0.0050(6) -0.0019(6)
O003 0.0120(8) 0.0169(8) 0.0133(7) -0.0037(6) -0.0014(6) 0.0004(6)
O004 0.0119(8) 0.0168(8) 0.0159(7) -0.0050(6) -0.0038(6) 0.0008(6)
O005 0.0168(8) 0.0143(7) 0.0179(8) -0.0012(6) -0.0037(6) 0.0029(6)
O006 0.0374(10) 0.0207(8) 0.0110(7) -0.0025(6) -0.0043(7) -0.0083(7)
N007 0.0132(9) 0.0164(9) 0.0107(8) -0.0036(7) 0.0015(7) 0.0003(7)
C008 0.0143(10) 0.0113(9) 0.0095(9) -0.0018(8) -0.0035(8) -0.0035(8)
C009 0.0151(11) 0.0122(10) 0.0058(8) -0.0002(8) -0.0030(8) -0.0007(8)
C00A 0.0116(10) 0.0140(10) 0.0124(9) -0.0042(8) -0.0041(8) -0.0021(8)
C00B 0.0108(10) 0.0109(9) 0.0102(9) -0.0020(8) -0.0023(8) -0.0002(8)
C00C 0.0136(10) 0.0115(9) 0.0092(9) -0.0013(8) -0.0008(8) 0.0006(8)
C00D 0.0112(10) 0.0163(10) 0.0085(9) -0.0014(8) -0.0007(8) -0.0009(8)
C00E 0.0144(11) 0.0136(10) 0.0136(10) -0.0041(8) -0.0040(8) -0.0024(8)
C00F 0.0127(10) 0.0134(10) 0.0080(9) -0.0020(8) -0.0020(8) -0.0008(8)
C00G 0.0143(11) 0.0147(10) 0.0121(9) -0.0035(8) -0.0030(8) -0.0040(8)
C00H 0.0099(10) 0.0127(10) 0.0108(9) -0.0018(8) -0.0041(8) 0.0002(8)
C00I 0.0092(10) 0.0165(10) 0.0132(9) -0.0031(8) -0.0020(8) -0.0017(8)
C00J 0.0122(10) 0.0108(9) 0.0110(9) -0.0010(8) -0.0025(8) -0.0015(8)
C00K 0.0150(11) 0.0111(9) 0.0094(9) -0.0004(8) -0.0005(8) 0.0000(8)
C00L 0.0175(11) 0.0122(10) 0.0079(9) -0.0016(8) -0.0026(8) -0.0029(8)
C00M 0.0156(11) 0.0188(11) 0.0125(10) -0.0028(9) -0.0044(8) -0.0024(9)
C00N 0.0139(11) 0.0158(10) 0.0140(10) -0.0033(8) -0.0021(8) -0.0013(8)
C00O 0.0256(13) 0.0103(10) 0.0182(11) -0.0042(9) -0.0049(9) -0.0007(9)
C00P 0.0165(11) 0.0164(10) 0.0136(10) -0.0036(8) -0.0035(8) 0.0005(9)
C00Q 0.0162(11) 0.0238(11) 0.0129(10) -0.0072(9) -0.0019(8) -0.0020(9)
C00R 0.0197(12) 0.0220(12) 0.0124(10) -0.0024(9) 0.0012(9) -0.0061(9)
C00S 0.0246(12) 0.0120(10) 0.0167(10) -0.0011(8) -0.0107(9) -0.0019(9)
C00T 0.0231(12) 0.0180(11) 0.0144(10) -0.0032(9) -0.0048(9) -0.0070(9)
C00U 0.0221(12) 0.0276(12) 0.0094(10) 0.0004(9) -0.0048(9) -0.0040(10)
C00V 0.0282(13) 0.0161(11) 0.0148(10) -0.0038(9) -0.0055(9) 0.0006(9)
C00W 0.0158(11) 0.0251(12) 0.0172(11) -0.0070(10) 0.0022(9) 0.0024(9)
C00X 0.0261(13) 0.0169(11) 0.0131(10) 0.0032(9) -0.0056(9) -0.0064(9)
C00Y 0.0340(14) 0.0179(11) 0.0160(11) 0.0018(9) -0.0091(10) 0.0009(10)
C00Z 0.0259(13) 0.0151(11) 0.0198(11) -0.0085(9) -0.0057(10) 0.0009(9)

loop_
_atom_type_symbol
_atom_type_description
_atom_type_scat_dispersion_real
_atom_type_scat_dispersion_imag
_atom_type_scat_source
C C 0.0033 0.0016 'International Tables Vol C Tables 4.2.6.8 and 6.1.1.4'
H H 0.0000 0.0000 'International Tables Vol C Tables 4.2.6.8 and 6.1.1.4'
N N 0.0061 0.0033 'International Tables Vol C Tables 4.2.6.8 and 6.1.1.4'
O O 0.0106 0.0060 'International Tables Vol C Tables 4.2.6.8 and 6.1.1.4'
S S 0.1246 0.1234 'International Tables Vol C Tables 4.2.6.8 and 6.1.1.4'

loop_
_geom_angle_atom_site_label_1
_geom_angle_atom_site_label_2
_geom_angle_atom_site_label_3
_geom_angle
_geom_angle_site_symmetry_1
_geom_angle_site_symmetry_3
_geom_angle_publ_flag
C00L S001 C00H 92.77(10) . . ?
C00I O002 C00Z 114.62(17) . . ?
C00J O004 H004 109.5 . . ?
C00A N007 C00G 111.38(17) . . ?
C00A N007 C00W 123.99(18) . . ?
C00G N007 C00W 124.41(18) . . ?
C00E C008 C00G 118.80(19) . . ?
C00E C008 C00B 133.06(19) . . ?
C00G C008 C00B 108.06(18) . . ?
O003 C009 C00F 126.85(19) . . ?
O003 C009 C00H 121.10(18) . . ?
C00F C009 C00H 112.02(18) . . ?
O005 C00A N007 125.7(2) . . ?
O005 C00A C00B 126.39(19) . . ?
N007 C00A C00B 107.90(17) . . ?
C008 C00B C00A 102.28(16) . . ?
C008 C00B C00H 117.37(16) . . ?
C00A C00B C00H 108.13(16) . . ?
C008 C00B C00J 117.69(17) . . ?
C00A C00B C00J 108.31(16) . . ?
C00H C00B C00J 102.65(15) . . ?
C00K C00C C00D 127.26(19) . . ?
C00K C00C C00H 110.68(18) . . ?
C00D C00C C00H 122.02(18) . . ?
C00V C00D C00N 118.71(19) . . ?
C00V C00D C00C 119.92(18) . . ?
C00N C00D C00C 121.37(19) . . ?
C008 C00E C00S 119.6(2) . . ?
C008 C00E H00E 120.2 . . ?
C00S C00E H00E 120.2 . . ?
C00L C00F C00P 120.9(2) . . ?
C00L C00F C009 113.09(18) . . ?
C00P C00F C009 125.93(19) . . ?
C00R C00G C008 122.7(2) . . ?
C00R C00G N007 126.9(2) . . ?
C008 C00G N007 110.34(18) . . ?
C00C C00H C009 111.34(17) . . ?
C00C C00H C00B 102.50(16) . . ?
C009 C00H C00B 110.04(16) . . ?
C00C C00H S001 113.84(14) . . ?
C009 C00H S001 106.68(13) . . ?
C00B C00H S001 112.49(14) . . ?
O006 C00I O002 124.5(2) . . ?
O006 C00I C00J 122.29(19) . . ?
O002 C00I C00J 113.19(17) . . ?
O004 C00J C00K 110.80(17) . . ?
O004 C00J C00I 103.51(16) . . ?
C00K C00J C00I 117.10(17) . . ?
O004 C00J C00B 113.57(16) . . ?
C00K C00J C00B 102.13(16) . . ?
C00I C00J C00B 110.13(16) . . ?
C00C C00K C00J 113.08(19) . . ?
C00C C00K H00K 123.5 . . ?
C00J C00K H00K 123.5 . . ?
C00M C00L C00F 120.3(2) . . ?
C00M C00L S001 124.61(17) . . ?
C00F C00L S001 115.03(16) . . ?
C00T C00M C00L 118.3(2) . . ?
C00T C00M H00M 120.9 . . ?
C00L C00M H00M 120.9 . . ?
C00Q C00N C00D 120.4(2) . . ?
C00Q C00N H00N 119.8 . . ?
C00D C00N H00N 119.8 . . ?
C00P C00O C00T 120.4(2) . . ?
C00P C00O H00O 119.8 . . ?
C00T C00O H00O 119.8 . . ?
C00O C00P C00F 118.6(2) . . ?
C00O C00P H00P 120.7 . . ?
C00F C00P H00P 120.7 . . ?
C00N C00Q C00U 120.1(2) . . ?
C00N C00Q H00Q 119.9 . . ?
C00U C00Q H00Q 119.9 . . ?
C00G C00R C00X 117.3(2) . . ?
C00G C00R H00R 121.3 . . ?
C00X C00R H00R 121.3 . . ?
C00X C00S C00E 120.3(2) . . ?
C00X C00S H00S 119.8 . . ?
C00E C00S H00S 119.8 . . ?
C00M C00T C00O 121.3(2) . . ?
C00M C00T H00T 119.3 . . ?
C00O C00T H00T 119.3 . . ?
C00Y C00U C00Q 120.0(2) . . ?
C00Y C00U H00U 120.0 . . ?
C00Q C00U H00U 120.0 . . ?
C00D C00V C00Y 120.9(2) . . ?
C00D C00V H00V 119.5 . . ?
C00Y C00V H00V 119.5 . . ?
N007 C00W H00A 109.5 . . ?
N007 C00W H00B 109.5 . . ?
H00A C00W H00B 109.5 . . ?
N007 C00W H00C 109.5 . . ?
H00A C00W H00C 109.5 . . ?
H00B C00W H00C 109.5 . . ?
C00S C00X C00R 121.3(2) . . ?
C00S C00X H00X 119.4 . . ?
C00R C00X H00X 119.4 . . ?
C00U C00Y C00V 119.8(2) . . ?
C00U C00Y H00Y 120.1 . . ?
C00V C00Y H00Y 120.1 . . ?
O002 C00Z H00D 109.5 . . ?
O002 C00Z H00F 109.5 . . ?
H00D C00Z H00F 109.5 . . ?
O002 C00Z H00G 109.5 . . ?
H00D C00Z H00G 109.5 . . ?
H00F C00Z H00G 109.5 . . ?

loop_
_geom_bond_atom_site_label_1
_geom_bond_atom_site_label_2
_geom_bond_distance
_geom_bond_site_symmetry_2
_geom_bond_publ_flag
S001 C00L 1.753(2) . ?
S001 C00H 1.830(2) . ?
O002 C00I 1.324(3) . ?
O002 C00Z 1.450(3) . ?
O003 C009 1.221(3) . ?
O004 C00J 1.426(2) . ?
O004 H004 0.8200 . ?
O005 C00A 1.218(2) . ?
O006 C00I 1.204(3) . ?
N007 C00A 1.365(3) . ?
N007 C00G 1.404(3) . ?
N007 C00W 1.449(3) . ?
C008 C00E 1.381(3) . ?
C008 C00G 1.402(3) . ?
C008 C00B 1.513(3) . ?
C009 C00F 1.458(3) . ?
C009 C00H 1.554(3) . ?
C00A C00B 1.555(3) . ?
C00B C00H 1.576(3) . ?
C00B C00J 1.573(3) . ?
C00C C00K 1.329(3) . ?
C00C C00D 1.480(3) . ?
C00C C00H 1.528(3) . ?
C00D C00V 1.391(3) . ?
C00D C00N 1.397(3) . ?
C00E C00S 1.401(3) . ?
C00E H00E 0.9300 . ?
C00F C00L 1.395(3) . ?
C00F C00P 1.397(3) . ?
C00G C00R 1.382(3) . ?
C00I C00J 1.524(3) . ?
C00J C00K 1.503(3) . ?
C00K H00K 0.9300 . ?
C00L C00M 1.395(3) . ?
C00M C00T 1.388(3) . ?
C00M H00M 0.9300 . ?
C00N C00Q 1.390(3) . ?
C00N H00N 0.9300 . ?
C00O C00P 1.382(3) . ?
C00O C00T 1.395(3) . ?
C00O H00O 0.9300 . ?
C00P H00P 0.9300 . ?
C00Q C00U 1.388(3) . ?
C00Q H00Q 0.9300 . ?
C00R C00X 1.395(3) . ?
C00R H00R 0.9300 . ?
C00S C00X 1.384(3) . ?
C00S H00S 0.9300 . ?
C00T H00T 0.9300 . ?
C00U C00Y 1.383(3) . ?
C00U H00U 0.9300 . ?
C00V C00Y 1.391(3) . ?
C00V H00V 0.9300 . ?
C00W H00A 0.9600 . ?
C00W H00B 0.9600 . ?
C00W H00C 0.9600 . ?
C00X H00X 0.9300 . ?
C00Y H00Y 0.9300 . ?
C00Z H00D 0.9600 . ?
C00Z H00F 0.9600 . ?
C00Z H00G 0.9600 . ?
